data_7706592
loop_
_publ_author_name
'Gallati, Caroline Marie'
'Goetzfried, Sina Katharina'
'Ortmeier, Anna'
'Sagasser, Jessica'
'Wurst, Klaus'
'Hermann, Martin'
'Baecker, Daniel'
'Kircher, Brigitte'
'Gust, Ronald'

_publ_section_title
;
 Synthesis, characterization and biological activity of
 bis[3-ethyl-4-aryl-5-(2-methoxypyridin-5-yl)-1-propyl-1,3-dihydro-2H-imidazol-2-ylidene]gold(i)
 complexes.
;
_journal_issue 12
_journal_name_full 'Dalton transactions (Cambridge, England : 2003)'
_journal_page_first 4270
_journal_page_last 4279
_journal_paper_doi 10.1039/d0dt03902k
_journal_volume 50
_journal_year 2021
_chemical_formula_sum 'C40 H46 Au I3 N6 O2'
_chemical_formula_weight 1220.49
_space_group_crystal_system monoclinic
_space_group_IT_number 15
_space_group_name_Hall '-C 2yc'
_space_group_name_H-M_alt 'C 1 2/c 1'
_atom_sites_solution_hydrogens geom
_audit_creation_method SHELXL-2014/7
_audit_update_record
;
2020-12-09 deposited with the CCDC.	2021-02-08 downloaded from the CCDC.
;
_cell_angle_alpha 90
_cell_angle_beta 94.218(2)
_cell_angle_gamma 90
_cell_formula_units_Z 4
_cell_length_a 15.3982(3)
_cell_length_b 9.2903(3)
_cell_length_c 29.2782(8)
_cell_measurement_reflns_used 25404
_cell_measurement_temperature 233(2)
_cell_measurement_theta_max 25.2
_cell_measurement_theta_min 1.0
_cell_volume 4177.02(19)
_computing_data_collection COLLECT
_computing_data_reduction 'DENZO and SCALEPACK'
_computing_structure_refinement 'SHELXL-2014/7 (Sheldrick, 2014)'
_computing_structure_solution 'SHELXS-97 (Sheldrick, 1990)'
_diffrn_ambient_temperature 233(2)
_diffrn_detector_area_resol_mean 9.4
_diffrn_measured_fraction_theta_full 0.986
_diffrn_measured_fraction_theta_max 0.986
_diffrn_measurement_device_type 'Nonius KappaCCD'
_diffrn_measurement_method 'phi- and omega-scans'
_diffrn_radiation_monochromator graphite
_diffrn_radiation_source 'fine-focus sealed tube'
_diffrn_radiation_type MoK\a
_diffrn_radiation_wavelength 0.71073
_diffrn_reflns_av_R_equivalents 0.0640
_diffrn_reflns_av_unetI/netI 0.0581
_diffrn_reflns_Laue_measured_fraction_full 0.986
_diffrn_reflns_Laue_measured_fraction_max 0.986
_diffrn_reflns_limit_h_max 18
_diffrn_reflns_limit_h_min -18
_diffrn_reflns_limit_k_max 11
_diffrn_reflns_limit_k_min -11
_diffrn_reflns_limit_l_max 34
_diffrn_reflns_limit_l_min -34
_diffrn_reflns_number 12106
_diffrn_reflns_point_group_measured_fraction_full 0.986
_diffrn_reflns_point_group_measured_fraction_max 0.986
_diffrn_reflns_theta_full 24.996
_diffrn_reflns_theta_max 24.996
_diffrn_reflns_theta_min 2.562
_exptl_absorpt_coefficient_mu 5.780
_exptl_absorpt_correction_type none
_exptl_crystal_colour colorless
_exptl_crystal_density_diffrn 1.941
_exptl_crystal_description prism
_exptl_crystal_F_000 2328
_exptl_crystal_size_max 0.070
_exptl_crystal_size_mid 0.050
_exptl_crystal_size_min 0.030
_refine_diff_density_max 0.689
_refine_diff_density_min -0.569
_refine_diff_density_rms 0.110
_refine_ls_extinction_method none
_refine_ls_goodness_of_fit_ref 1.021
_refine_ls_hydrogen_treatment constr
_refine_ls_matrix_type full
_refine_ls_number_parameters 238
_refine_ls_number_reflns 3624
_refine_ls_number_restraints 0
_refine_ls_restrained_S_all 1.021
_refine_ls_R_factor_all 0.0695
_refine_ls_R_factor_gt 0.0358
_refine_ls_shift/su_max 0.002
_refine_ls_shift/su_mean 0.000
_refine_ls_structure_factor_coef Fsqd
_refine_ls_weighting_details 'w=1/[\s^2^(Fo^2^)+(0.0180P)^2^+3.9191P] where P=(Fo^2^+2Fc^2^)/3'
_refine_ls_weighting_scheme calc
_refine_ls_wR_factor_gt 0.0563
_refine_ls_wR_factor_ref 0.0624
_reflns_Friedel_coverage 0.000
_reflns_number_gt 2517
_reflns_number_total 3624
_reflns_threshold_expression 'I > 2\s(I)'
_cod_data_source_file d0dt03902k2.cif
_cod_data_source_block gal2cor
_cod_depositor_comments 'Adding full bibliography for 7706592.cif.'
_cod_original_sg_symbol_H-M 'C 2/c'
_cod_database_code 7706592
_shelx_shelxl_version_number 2014/7
_shelx_space_group_comment
;
The symmetry employed for this shelxl refinement is uniquely defined
by the following loop, which should always be used as a source of
symmetry information in preference to the above space-group names.
They are only intended as comments.
;
_shelx_estimated_absorpt_t_min 0.688
_shelx_estimated_absorpt_t_max 0.846

loop_
_space_group_symop_operation_xyz
'x, y, z'
'-x, y, -z+1/2'
'x+1/2, y+1/2, z'
'-x+1/2, y+1/2, -z+1/2'
'-x, -y, -z'
'x, -y, z-1/2'
'-x+1/2, -y+1/2, -z'
'x+1/2, -y+1/2, z-1/2'

loop_
_atom_site_label
_atom_site_type_symbol
_atom_site_fract_x
_atom_site_fract_y
_atom_site_fract_z
_atom_site_U_iso_or_equiv
_atom_site_adp_type
_atom_site_occupancy
_atom_site_site_symmetry_order
_atom_site_calc_flag
_atom_site_refinement_flags_posn
_atom_site_refinement_flags_adp
_atom_site_refinement_flags_occupancy
_atom_site_disorder_assembly
_atom_site_disorder_group
Au1 Au 0.7500 0.7500 1.0000 0.03584(11) Uani 1 2 d S . P . .
I1 I 0.7500 0.7500 0.5000 0.04463(16) Uani 1 2 d S . P . .
I2 I 0.70532(3) 0.91695(5) 0.57892(2) 0.05948(15) Uani 1 1 d . . . . .
N1 N 0.7791(3) 0.8897(4) 0.90794(14) 0.0316(11) Uani 1 1 d . . . . .
N2 N 0.6469(3) 0.9219(5) 0.92526(13) 0.0331(10) Uani 1 1 d . . . . .
N3 N 0.7736(3) 1.0216(5) 0.74792(14) 0.0388(12) Uani 1 1 d . . . . .
O1 O 0.8791(2) 1.1480(4) 0.71257(12) 0.0446(10) Uani 1 1 d . . . . .
C1 C 0.7236(3) 0.8610(5) 0.94078(18) 0.0343(14) Uani 1 1 d . . . . .
C2 C 0.7368(3) 0.9683(5) 0.87213(17) 0.0323(14) Uani 1 1 d . . . . .
C3 C 0.6537(3) 0.9870(5) 0.88266(16) 0.0312(13) Uani 1 1 d . . . . .
C4 C 0.8689(3) 0.8389(6) 0.90980(18) 0.0347(14) Uani 1 1 d . . . . .
H4A H 0.8889 0.8385 0.8788 0.042 Uiso 1 1 calc R U . . .
H4B H 0.8713 0.7398 0.9213 0.042 Uiso 1 1 calc R U . . .
C5 C 0.9296(3) 0.9327(7) 0.94056(18) 0.0446(15) Uani 1 1 d . . . . .
H5A H 0.9223 1.0337 0.9314 0.054 Uiso 1 1 calc R U . . .
H5B H 0.9143 0.9238 0.9723 0.054 Uiso 1 1 calc R U . . .
C6 C 1.0234(3) 0.8885(8) 0.9373(2) 0.063(2) Uani 1 1 d . . . . .
H6A H 1.0609 0.9495 0.9572 0.094 Uiso 1 1 calc R U . . .
H6B H 1.0308 0.7890 0.9468 0.094 Uiso 1 1 calc R U . . .
H6C H 1.0388 0.8987 0.9060 0.094 Uiso 1 1 calc R U . . .
C7 C 0.5703(3) 0.9236(7) 0.95250(18) 0.0469(15) Uani 1 1 d . . . . .
H7A H 0.5289 0.9963 0.9401 0.056 Uiso 1 1 calc R U . . .
H7B H 0.5884 0.9502 0.9842 0.056 Uiso 1 1 calc R U . . .
C8 C 0.5266(4) 0.7793(7) 0.9519(2) 0.069(2) Uani 1 1 d . . . . .
H8A H 0.4765 0.7833 0.9701 0.104 Uiso 1 1 calc R U . . .
H8B H 0.5078 0.7536 0.9206 0.104 Uiso 1 1 calc R U . . .
H8C H 0.5673 0.7076 0.9646 0.104 Uiso 1 1 calc R U . . .
C9 C 0.7785(3) 1.0135(6) 0.83066(17) 0.0328(13) Uani 1 1 d . . . . .
C10 C 0.7415(4) 0.9794(6) 0.78754(19) 0.0402(15) Uani 1 1 d . . . . .
H10 H 0.6907 0.9230 0.7857 0.048 Uiso 1 1 calc R U . . .
C11 C 0.8446(3) 1.1012(6) 0.75152(17) 0.0368(14) Uani 1 1 d . . . . .
C12 C 0.8879(4) 1.1398(6) 0.79255(19) 0.0467(16) Uani 1 1 d . . . . .
H12 H 0.9397 1.1935 0.7933 0.056 Uiso 1 1 calc R U . . .
C13 C 0.8533(4) 1.0975(7) 0.83234(18) 0.0445(15) Uani 1 1 d . . . . .
H13 H 0.8804 1.1256 0.8608 0.053 Uiso 1 1 calc R U . . .
C14 C 0.8333(4) 1.1116(7) 0.66985(18) 0.0555(18) Uani 1 1 d . . . . .
H14A H 0.8641 1.1506 0.6449 0.083 Uiso 1 1 calc R U . . .
H14B H 0.8298 1.0077 0.6669 0.083 Uiso 1 1 calc R U . . .
H14C H 0.7750 1.1517 0.6688 0.083 Uiso 1 1 calc R U . . .
C15 C 0.5805(3) 1.0587(6) 0.85603(16) 0.0327(13) Uani 1 1 d . . . . .
C16 C 0.5022(4) 0.9883(7) 0.84475(19) 0.0461(15) Uani 1 1 d . . . . .
H16 H 0.4940 0.8940 0.8552 0.055 Uiso 1 1 calc R U . . .
C17 C 0.4362(4) 1.0557(8) 0.8183(2) 0.0529(18) Uani 1 1 d . . . . .
H17 H 0.3831 1.0078 0.8115 0.063 Uiso 1 1 calc R U . . .
C18 C 0.4478(4) 1.1921(7) 0.80198(19) 0.0496(17) Uani 1 1 d . . . . .
H18 H 0.4030 1.2371 0.7837 0.060 Uiso 1 1 calc R U . . .
C19 C 0.5247(4) 1.2626(7) 0.81227(19) 0.0494(16) Uani 1 1 d . . . . .
H19 H 0.5324 1.3564 0.8012 0.059 Uiso 1 1 calc R U . . .
C20 C 0.5921(4) 1.1961(6) 0.83910(18) 0.0395(14) Uani 1 1 d . . . . .
H20 H 0.6452 1.2444 0.8456 0.047 Uiso 1 1 calc R U . . .

loop_
_atom_site_aniso_label
_atom_site_aniso_U_11
_atom_site_aniso_U_22
_atom_site_aniso_U_33
_atom_site_aniso_U_23
_atom_site_aniso_U_13
_atom_site_aniso_U_12
Au1 0.03395(19) 0.0434(2) 0.02977(18) 0.00746(16) -0.00068(13) -0.00080(16)
I1 0.0360(3) 0.0451(3) 0.0517(3) 0.0009(3) -0.0040(3) -0.0002(3)
I2 0.0574(3) 0.0666(3) 0.0537(3) -0.0096(3) -0.0012(2) 0.0062(3)
N1 0.026(2) 0.038(3) 0.030(3) 0.006(2) -0.003(2) 0.004(2)
N2 0.032(3) 0.039(3) 0.029(2) 0.002(2) 0.001(2) -0.004(2)
N3 0.042(3) 0.047(3) 0.028(3) 0.003(2) 0.003(2) -0.009(2)
O1 0.049(2) 0.056(3) 0.030(2) 0.0071(19) 0.0101(19) -0.007(2)
C1 0.033(3) 0.031(3) 0.038(3) 0.002(3) -0.003(3) -0.004(3)
C2 0.028(3) 0.037(4) 0.032(3) -0.002(3) 0.004(3) -0.001(3)
C3 0.036(3) 0.034(3) 0.022(3) 0.004(2) -0.007(2) -0.009(3)
C4 0.027(3) 0.039(4) 0.038(3) -0.003(3) 0.003(3) 0.002(3)
C5 0.044(4) 0.053(4) 0.036(3) 0.003(3) -0.002(3) 0.010(3)
C6 0.034(4) 0.085(5) 0.067(4) -0.020(4) -0.006(3) 0.010(4)
C7 0.034(3) 0.067(4) 0.039(3) 0.011(3) 0.001(3) -0.003(3)
C8 0.048(4) 0.073(6) 0.087(5) 0.030(4) 0.000(4) -0.009(4)
C9 0.033(3) 0.039(3) 0.025(3) 0.002(3) -0.001(3) -0.003(3)
C10 0.033(3) 0.049(4) 0.037(4) -0.002(3) 0.000(3) -0.013(3)
C11 0.036(3) 0.041(4) 0.033(3) 0.006(3) 0.005(3) 0.007(3)
C12 0.042(4) 0.056(4) 0.040(4) -0.007(3) -0.005(3) -0.018(3)
C13 0.045(4) 0.060(4) 0.028(3) 0.003(3) -0.008(3) -0.006(3)
C14 0.072(4) 0.066(5) 0.029(3) 0.001(3) 0.006(3) 0.000(4)
C15 0.030(3) 0.044(4) 0.024(3) 0.005(3) 0.003(2) -0.001(3)
C16 0.041(4) 0.051(4) 0.046(4) 0.006(3) -0.003(3) -0.004(3)
C17 0.030(3) 0.086(6) 0.041(4) 0.009(4) -0.005(3) -0.005(4)
C18 0.045(4) 0.072(5) 0.031(3) 0.009(3) -0.001(3) 0.021(4)
C19 0.058(4) 0.047(4) 0.044(4) 0.007(3) 0.006(3) 0.014(4)
C20 0.040(3) 0.043(4) 0.035(3) 0.001(3) 0.001(3) -0.001(3)

loop_
_atom_type_symbol
_atom_type_description
_atom_type_scat_dispersion_real
_atom_type_scat_dispersion_imag
_atom_type_scat_source
C C 0.0033 0.0016 'International Tables Vol C Tables 4.2.6.8 and 6.1.1.4'
H H 0.0000 0.0000 'International Tables Vol C Tables 4.2.6.8 and 6.1.1.4'
N N 0.0061 0.0033 'International Tables Vol C Tables 4.2.6.8 and 6.1.1.4'
O O 0.0106 0.0060 'International Tables Vol C Tables 4.2.6.8 and 6.1.1.4'
I I -0.4742 1.8119 'International Tables Vol C Tables 4.2.6.8 and 6.1.1.4'
Au Au -2.0133 8.8022 'International Tables Vol C Tables 4.2.6.8 and 6.1.1.4'

loop_
_geom_angle_atom_site_label_1
_geom_angle_atom_site_label_2
_geom_angle_atom_site_label_3
_geom_angle
_geom_angle_site_symmetry_1
_geom_angle_site_symmetry_3
_geom_angle_publ_flag
C1 Au1 C1 180.0 7_667 . ?
I2 I1 I2 179.999(16) 7_666 . ?
C1 N1 C2 110.5(4) . . ?
C1 N1 C4 123.7(4) . . ?
C2 N1 C4 125.8(4) . . ?
C1 N2 C3 111.0(4) . . ?
C1 N2 C7 122.4(4) . . ?
C3 N2 C7 126.5(4) . . ?
C11 N3 C10 116.6(4) . . ?
C11 O1 C14 117.3(4) . . ?
N2 C1 N1 105.0(4) . . ?
N2 C1 Au1 127.7(4) . . ?
N1 C1 Au1 127.3(4) . . ?
C3 C2 N1 107.1(4) . . ?
C3 C2 C9 128.9(5) . . ?
N1 C2 C9 124.0(5) . . ?
C2 C3 N2 106.4(4) . . ?
C2 C3 C15 129.5(5) . . ?
N2 C3 C15 124.1(5) . . ?
N1 C4 C5 112.1(4) . . ?
N1 C4 H4A 109.2 . . ?
C5 C4 H4A 109.2 . . ?
N1 C4 H4B 109.2 . . ?
C5 C4 H4B 109.2 . . ?
H4A C4 H4B 107.9 . . ?
C6 C5 C4 110.8(5) . . ?
C6 C5 H5A 109.5 . . ?
C4 C5 H5A 109.5 . . ?
C6 C5 H5B 109.5 . . ?
C4 C5 H5B 109.5 . . ?
H5A C5 H5B 108.1 . . ?
C5 C6 H6A 109.5 . . ?
C5 C6 H6B 109.5 . . ?
H6A C6 H6B 109.5 . . ?
C5 C6 H6C 109.5 . . ?
H6A C6 H6C 109.5 . . ?
H6B C6 H6C 109.5 . . ?
N2 C7 C8 111.1(5) . . ?
N2 C7 H7A 109.4 . . ?
C8 C7 H7A 109.4 . . ?
N2 C7 H7B 109.4 . . ?
C8 C7 H7B 109.4 . . ?
H7A C7 H7B 108.0 . . ?
C7 C8 H8A 109.5 . . ?
C7 C8 H8B 109.5 . . ?
H8A C8 H8B 109.5 . . ?
C7 C8 H8C 109.5 . . ?
H8A C8 H8C 109.5 . . ?
H8B C8 H8C 109.5 . . ?
C10 C9 C13 116.4(5) . . ?
C10 C9 C2 120.8(5) . . ?
C13 C9 C2 122.7(5) . . ?
N3 C10 C9 124.4(5) . . ?
N3 C10 H10 117.8 . . ?
C9 C10 H10 117.8 . . ?
N3 C11 O1 118.9(5) . . ?
N3 C11 C12 124.1(5) . . ?
O1 C11 C12 116.9(5) . . ?
C13 C12 C11 118.2(5) . . ?
C13 C12 H12 120.9 . . ?
C11 C12 H12 120.9 . . ?
C12 C13 C9 120.2(5) . . ?
C12 C13 H13 119.9 . . ?
C9 C13 H13 119.9 . . ?
O1 C14 H14A 109.5 . . ?
O1 C14 H14B 109.5 . . ?
H14A C14 H14B 109.5 . . ?
O1 C14 H14C 109.5 . . ?
H14A C14 H14C 109.5 . . ?
H14B C14 H14C 109.5 . . ?
C20 C15 C16 118.7(5) . . ?
C20 C15 C3 119.3(5) . . ?
C16 C15 C3 121.8(5) . . ?
C17 C16 C15 120.6(6) . . ?
C17 C16 H16 119.7 . . ?
C15 C16 H16 119.7 . . ?
C18 C17 C16 120.3(6) . . ?
C18 C17 H17 119.8 . . ?
C16 C17 H17 119.8 . . ?
C19 C18 C17 120.0(6) . . ?
C19 C18 H18 120.0 . . ?
C17 C18 H18 120.0 . . ?
C18 C19 C20 120.4(6) . . ?
C18 C19 H19 119.8 . . ?
C20 C19 H19 119.8 . . ?
C15 C20 C19 119.9(5) . . ?
C15 C20 H20 120.1 . . ?
C19 C20 H20 120.1 . . ?

loop_
_geom_bond_atom_site_label_1
_geom_bond_atom_site_label_2
_geom_bond_distance
_geom_bond_site_symmetry_2
_geom_bond_publ_flag
Au1 C1 2.032(5) 7_667 ?
Au1 C1 2.032(5) . ?
I1 I2 2.9071(4) 7_666 ?
I1 I2 2.9072(4) . ?
N1 C1 1.359(6) . ?
N1 C2 1.399(6) . ?
N1 C4 1.458(6) . ?
N2 C1 1.358(6) . ?
N2 C3 1.397(6) . ?
N2 C7 1.471(6) . ?
N3 C11 1.318(6) . ?
N3 C10 1.352(7) . ?
O1 C11 1.364(6) . ?
O1 C14 1.431(6) . ?
C2 C3 1.350(7) . ?
C2 C9 1.475(7) . ?
C3 C15 1.481(7) . ?
C4 C5 1.523(7) . ?
C4 H4A 0.9800 . ?
C4 H4B 0.9800 . ?
C5 C6 1.512(7) . ?
C5 H5A 0.9800 . ?
C5 H5B 0.9800 . ?
C6 H6A 0.9700 . ?
C6 H6B 0.9700 . ?
C6 H6C 0.9700 . ?
C7 C8 1.499(8) . ?
C7 H7A 0.9800 . ?
C7 H7B 0.9800 . ?
C8 H8A 0.9700 . ?
C8 H8B 0.9700 . ?
C8 H8C 0.9700 . ?
C9 C10 1.383(7) . ?
C9 C13 1.390(7) . ?
C10 H10 0.9400 . ?
C11 C12 1.378(7) . ?
C12 C13 1.373(7) . ?
C12 H12 0.9400 . ?
C13 H13 0.9400 . ?
C14 H14A 0.9700 . ?
C14 H14B 0.9700 . ?
C14 H14C 0.9700 . ?
C15 C20 1.385(7) . ?
C15 C16 1.390(7) . ?
C16 C17 1.380(7) . ?
C16 H16 0.9400 . ?
C17 C18 1.371(8) . ?
C17 H17 0.9400 . ?
C18 C19 1.367(8) . ?
C18 H18 0.9400 . ?
C19 C20 1.398(7) . ?
C19 H19 0.9400 . ?
C20 H20 0.9400 . ?

loop_
_geom_torsion_atom_site_label_1
_geom_torsion_atom_site_label_2
_geom_torsion_atom_site_label_3
_geom_torsion_atom_site_label_4
_geom_torsion
_geom_torsion_site_symmetry_1
_geom_torsion_site_symmetry_2
_geom_torsion_site_symmetry_3
_geom_torsion_site_symmetry_4
_geom_torsion_publ_flag
C3 N2 C1 N1 0.7(6) . . . . ?
C7 N2 C1 N1 -175.8(5) . . . . ?
C3 N2 C1 Au1 -179.0(4) . . . . ?
C7 N2 C1 Au1 4.5(7) . . . . ?
C2 N1 C1 N2 0.0(6) . . . . ?
C4 N1 C1 N2 -177.6(4) . . . . ?
C2 N1 C1 Au1 179.7(4) . . . . ?
C4 N1 C1 Au1 2.1(7) . . . . ?
C1 N1 C2 C3 -0.7(6) . . . . ?
C4 N1 C2 C3 176.8(5) . . . . ?
C1 N1 C2 C9 -178.5(5) . . . . ?
C4 N1 C2 C9 -1.0(8) . . . . ?
N1 C2 C3 N2 1.1(6) . . . . ?
C9 C2 C3 N2 178.7(5) . . . . ?
N1 C2 C3 C15 -178.0(5) . . . . ?
C9 C2 C3 C15 -0.4(9) . . . . ?
C1 N2 C3 C2 -1.2(6) . . . . ?
C7 N2 C3 C2 175.2(5) . . . . ?
C1 N2 C3 C15 178.0(5) . . . . ?
C7 N2 C3 C15 -5.7(8) . . . . ?
C1 N1 C4 C5 -80.8(6) . . . . ?
C2 N1 C4 C5 102.0(6) . . . . ?
N1 C4 C5 C6 -173.2(5) . . . . ?
C1 N2 C7 C8 -76.5(6) . . . . ?
C3 N2 C7 C8 107.5(6) . . . . ?
C3 C2 C9 C10 -51.5(8) . . . . ?
N1 C2 C9 C10 125.8(5) . . . . ?
C3 C2 C9 C13 125.2(6) . . . . ?
N1 C2 C9 C13 -57.5(8) . . . . ?
C11 N3 C10 C9 -0.4(8) . . . . ?
C13 C9 C10 N3 0.3(8) . . . . ?
C2 C9 C10 N3 177.2(5) . . . . ?
C10 N3 C11 O1 -179.3(5) . . . . ?
C10 N3 C11 C12 1.6(8) . . . . ?
C14 O1 C11 N3 2.4(7) . . . . ?
C14 O1 C11 C12 -178.4(5) . . . . ?
N3 C11 C12 C13 -2.6(9) . . . . ?
O1 C11 C12 C13 178.2(5) . . . . ?
C11 C12 C13 C9 2.4(9) . . . . ?
C10 C9 C13 C12 -1.4(8) . . . . ?
C2 C9 C13 C12 -178.2(5) . . . . ?
C2 C3 C15 C20 -51.0(8) . . . . ?
N2 C3 C15 C20 130.0(6) . . . . ?
C2 C3 C15 C16 124.4(6) . . . . ?
N2 C3 C15 C16 -54.6(7) . . . . ?
C20 C15 C16 C17 -2.0(8) . . . . ?
C3 C15 C16 C17 -177.4(5) . . . . ?
C15 C16 C17 C18 1.4(9) . . . . ?
C16 C17 C18 C19 -0.7(9) . . . . ?
C17 C18 C19 C20 0.5(9) . . . . ?
C16 C15 C20 C19 1.7(8) . . . . ?
C3 C15 C20 C19 177.3(5) . . . . ?
C18 C19 C20 C15 -1.1(9) . . . . ?
